data_7027835
loop_
_publ_author_name
'Clegg, William'
'Johann, Thorsten R. F.'
'Marder, Todd B.'
'Norman, Nicholas C.'
'Orpen, A. Guy'
'Peakman, Torren M.'
'Quayle, Michael J.'
'Rice, Craig R.'
'Scott, Andrew J.'

_publ_section_title
;
 Platinum-catalysed 1,4-diboration of 1,3-dienes
;
_journal_issue 9
_journal_name_full 'Journal of the Chemical Society, Dalton Transactions'
_journal_page_first 1431
_journal_paper_doi 10.1039/a800108a
_journal_year 1998
_chemical_formula_sum 'C12 H16 B2 O12'
_chemical_formula_weight 373.87
_chemical_name_systematic
; 
 bis(dimethyl-L-tartrate)diboron
;
_space_group_IT_number 19
_symmetry_cell_setting orthorhombic
_symmetry_space_group_name_Hall 'P 2ac 2ab'
_symmetry_space_group_name_H-M 'P 21 21 21'
_atom_sites_solution_hydrogens geom
_atom_sites_solution_primary direct
_atom_sites_solution_secondary difmap
_audit_creation_method SHELXL
_cell_angle_alpha 90.00
_cell_angle_beta 90.00
_cell_angle_gamma 90.00
_cell_formula_units_Z 8
_cell_length_a 9.0355(8)
_cell_length_b 16.9385(15)
_cell_length_c 22.382(2)
_cell_measurement_reflns_used 13827
_cell_measurement_temperature 160(2)
_cell_measurement_theta_max 28.30
_cell_measurement_theta_min 2.18
_cell_volume 3425.5(5)
_computing_cell_refinement 'local programs'
_computing_data_collection 'SMART (Siemens, 1995b)'
_computing_data_reduction 'SAINT (Siemens, 1995b)'
_computing_molecular_graphics 'SHELXTL (Siemens, 1995a)'
_computing_publication_material 'SHELXTL (Siemens, 1995a)'
_computing_structure_refinement 'SHELXTL (Siemens, 1995a)'
_computing_structure_solution 'SHELXTL (Siemens, 1995a)'
_diffrn_ambient_temperature 160(2)
_diffrn_measurement_device 'Siemens SMART Area Detector'
_diffrn_measurement_method '\w rotation with narrow frames'
_diffrn_radiation_monochromator graphite
_diffrn_radiation_source 'fine-focus sealed tube'
_diffrn_radiation_type MoK\a
_diffrn_radiation_wavelength 0.71073
_diffrn_reflns_av_R_equivalents 0.0400
_diffrn_reflns_av_sigmaI/netI 0.0516
_diffrn_reflns_limit_h_max 11
_diffrn_reflns_limit_h_min -10
_diffrn_reflns_limit_k_max 19
_diffrn_reflns_limit_k_min -21
_diffrn_reflns_limit_l_max 13
_diffrn_reflns_limit_l_min -29
_diffrn_reflns_number 21864
_diffrn_reflns_theta_max 28.56
_diffrn_reflns_theta_min 1.51
_diffrn_standards_decay_% none
_exptl_absorpt_coefficient_mu 0.129
_exptl_absorpt_correction_type none
_exptl_crystal_colour colourless
_exptl_crystal_density_diffrn 1.450
_exptl_crystal_density_meas ?
_exptl_crystal_description block
_exptl_crystal_F_000 1552
_exptl_crystal_size_max 0.42
_exptl_crystal_size_mid 0.28
_exptl_crystal_size_min 0.18
_refine_diff_density_max 0.400
_refine_diff_density_min -0.328
_refine_diff_density_rms 0.073
_refine_ls_abs_structure_details 'Flack H D (1983), Acta Cryst. A39, 876-881'
_refine_ls_abs_structure_Flack -0.26(74)
_refine_ls_extinction_coef 0.0042(6)
_refine_ls_extinction_expression Fc^*^=kFc[1+0.001xFc^2^\l^3^/sin(2\q)]^-1/4^
_refine_ls_extinction_method SHELXL
_refine_ls_goodness_of_fit_all 1.023
_refine_ls_goodness_of_fit_obs 1.080
_refine_ls_hydrogen_treatment 'see text'
_refine_ls_matrix_type full
_refine_ls_number_parameters 478
_refine_ls_number_reflns 8031
_refine_ls_number_restraints 0
_refine_ls_restrained_S_all 1.023
_refine_ls_restrained_S_obs 1.080
_refine_ls_R_factor_all 0.0702
_refine_ls_R_factor_obs 0.0512
_refine_ls_shift/esd_max -0.062
_refine_ls_shift/esd_mean 0.008
_refine_ls_structure_factor_coef Fsqd
_refine_ls_weighting_details 'w=1/[\s^2^(Fo^2^)+(0.0694P)^2^+0.0000P] where P=(Max(Fo^2^,0)+2Fc^2^)/3'
_refine_ls_weighting_scheme calc
_refine_ls_wR_factor_all 0.1206
_refine_ls_wR_factor_obs 0.1119
_reflns_number_observed 6283
_reflns_number_total 8032
_reflns_observed_criterion >2sigma(I)
_cod_data_source_file a800108sup1.cif
_cod_data_source_block 1
_cod_depositor_comments
;
The following automatic conversions were performed:

'_exptl_crystal_density_meas' value 'not measured' was changed to '?'
- the value is perceived as not measured.

Automatic conversion script
Id: cif_fix_values 3008 2015-01-20 13:52:24Z robertas 

The following automatic conversions were performed:

'_refine_ls_weighting_scheme' value 'calc
w=1/[\s^2^(Fo^2^)+(0.0694P)^2^+0.0000P] where
P=(Max(Fo^2^,0)+2Fc^2^)/3' was changed to 'calc'. New tag
'_refine_ls_weighting_details' was created. The value of the new tag
was set to 'w=1/[\s^2^(Fo^2^)+(0.0694P)^2^+0.0000P] where
P=(Max(Fo^2^,0)+2Fc^2^)/3'.

Automatic conversion script
Id: cif_fix_values 3143 2015-03-26 13:38:13Z robertas 
;
_cod_original_sg_symbol_H-M 'P 2~1~ 2~1~ 2~1~'
_cod_database_code 7027835

loop_
_symmetry_equiv_pos_as_xyz
'x, y, z'
'-x+1/2, -y, z+1/2'
'-x, y+1/2, -z+1/2'
'x+1/2, -y+1/2, -z'

loop_
_atom_site_aniso_label
_atom_site_aniso_U_11
_atom_site_aniso_U_22
_atom_site_aniso_U_33
_atom_site_aniso_U_23
_atom_site_aniso_U_13
_atom_site_aniso_U_12
B1 0.0336(14) 0.0100(12) 0.033(2) -0.0036(11) -0.0045(12) 0.0004(10)
O1 0.0349(9) 0.0167(8) 0.0307(9) 0.0073(7) -0.0002(8) 0.0007(7)
O2 0.0321(8) 0.0215(9) 0.0292(9) -0.0003(7) -0.0043(7) -0.0002(7)
C1 0.0336(12) 0.0158(11) 0.0246(12) 0.0018(9) -0.0051(10) -0.0010(10)
C2 0.0324(12) 0.0155(11) 0.0279(12) 0.0034(9) -0.0040(10) -0.0022(10)
C3 0.0325(12) 0.0217(13) 0.0285(13) 0.0005(10) 0.0013(10) -0.0048(10)
O3 0.0625(12) 0.0204(10) 0.0404(11) -0.0027(8) -0.0073(10) 0.0039(9)
O4 0.0497(11) 0.0258(10) 0.0249(9) -0.0014(7) -0.0061(8) -0.0052(8)
C4 0.062(2) 0.041(2) 0.0259(14) -0.0067(12) -0.0013(13) -0.012(2)
C5 0.0277(11) 0.0171(12) 0.0275(13) 0.0026(10) -0.0031(10) -0.0030(9)
O5 0.0429(10) 0.0193(9) 0.0290(9) -0.0010(7) -0.0024(8) -0.0061(8)
O6 0.0473(10) 0.0106(8) 0.0403(10) -0.0010(7) -0.0147(9) 0.0042(7)
C6 0.054(2) 0.0093(11) 0.057(2) -0.0009(11) -0.0118(14) 0.0046(12)
B2 0.0357(14) 0.0118(12) 0.0276(14) -0.0045(10) 0.0016(12) 0.0051(11)
O7 0.0366(9) 0.0155(8) 0.0242(8) 0.0044(6) -0.0025(7) -0.0004(7)
O8 0.0316(8) 0.0125(8) 0.0314(9) 0.0007(7) -0.0007(7) 0.0028(7)
C7 0.0335(12) 0.0131(10) 0.0241(12) 0.0025(9) 0.0011(10) 0.0011(10)
C8 0.0317(11) 0.0113(11) 0.0282(12) -0.0003(9) 0.0009(10) 0.0024(9)
C9 0.0354(13) 0.0136(11) 0.0223(12) 0.0021(9) 0.0001(10) -0.0004(10)
O9 0.0434(10) 0.0145(8) 0.0451(11) 0.0029(7) -0.0106(9) 0.0042(8)
O10 0.0362(9) 0.0085(8) 0.0578(12) -0.0026(8) 0.0001(9) -0.0011(7)
C10 0.051(2) 0.0073(11) 0.059(2) -0.0011(11) -0.0015(14) -0.0019(11)
C11 0.0359(13) 0.0220(12) 0.0262(12) 0.0018(10) -0.0023(10) -0.0026(11)
O11 0.0510(11) 0.0183(9) 0.0386(10) -0.0056(8) -0.0074(9) -0.0030(8)
O12 0.097(2) 0.0300(11) 0.0283(10) 0.0050(8) -0.0155(11) -0.0187(12)
C12 0.113(3) 0.061(2) 0.030(2) 0.0015(15) -0.013(2) -0.033(2)
B3 0.0273(13) 0.0174(13) 0.034(2) 0.0006(11) 0.0021(12) -0.0007(10)
O13 0.0432(10) 0.0182(9) 0.0317(10) -0.0010(7) -0.0031(8) 0.0096(7)
O14 0.0387(9) 0.0151(8) 0.0280(9) 0.0001(7) -0.0011(7) 0.0027(7)
C13 0.0360(12) 0.0135(11) 0.0303(13) 0.0023(9) 0.0026(11) 0.0040(10)
C14 0.0298(12) 0.0137(11) 0.0319(13) -0.0015(9) 0.0002(10) 0.0002(9)
C15 0.0292(12) 0.0153(11) 0.0329(14) 0.0004(10) -0.0042(11) 0.0039(9)
O15 0.0614(12) 0.0207(10) 0.0457(12) 0.0074(8) -0.0153(10) -0.0042(9)
O16 0.0454(10) 0.0170(9) 0.0419(11) 0.0018(7) -0.0060(8) -0.0093(8)
C16 0.045(2) 0.0166(13) 0.059(2) 0.0022(12) -0.0045(14) -0.0116(12)
C17 0.0425(14) 0.0150(11) 0.0248(12) 0.0041(9) 0.0027(11) 0.0015(11)
O17 0.0430(11) 0.0257(10) 0.0365(11) 0.0001(8) -0.0017(8) -0.0028(8)
O18 0.0563(12) 0.0336(11) 0.0342(11) -0.0108(8) 0.0081(9) -0.0047(10)
C18 0.076(2) 0.039(2) 0.034(2) -0.0129(13) 0.005(2) -0.015(2)
B4 0.0292(13) 0.0120(12) 0.0331(15) 0.0008(10) 0.0036(12) 0.0021(10)
O19 0.0387(9) 0.0114(8) 0.0457(11) -0.0007(7) -0.0138(8) 0.0008(7)
O20 0.0489(10) 0.0117(8) 0.0310(9) 0.0043(7) -0.0019(8) -0.0030(7)
C19 0.0320(12) 0.0126(11) 0.0379(14) 0.0014(10) -0.0015(11) -0.0004(10)
C20 0.0329(12) 0.0152(11) 0.0332(13) 0.0028(10) -0.0028(10) 0.0013(10)
C21 0.0415(14) 0.0239(14) 0.0304(13) 0.0042(11) -0.0038(11) 0.0058(12)
O23 0.0673(15) 0.074(2) 0.0396(12) 0.0197(11) 0.0132(11) 0.0429(14)
O24 0.0516(11) 0.0407(12) 0.0343(10) 0.0123(9) -0.0015(9) 0.0124(10)
C22 0.073(2) 0.066(2) 0.032(2) 0.0160(15) 0.005(2) 0.019(2)
C23 0.0329(12) 0.0141(11) 0.0274(12) 0.0035(9) -0.0026(11) -0.0030(9)
O21 0.0448(10) 0.0235(10) 0.0517(12) 0.0085(8) 0.0119(10) 0.0026(9)
O22 0.0531(11) 0.0149(9) 0.0367(10) 0.0074(7) 0.0025(8) 0.0102(8)
C24 0.059(2) 0.0213(14) 0.064(2) 0.0040(13) -0.002(2) 0.0181(13)

loop_
_atom_site_label
_atom_site_type_symbol
_atom_site_fract_x
_atom_site_fract_y
_atom_site_fract_z
_atom_site_U_iso_or_equiv
_atom_site_thermal_displace_type
_atom_site_occupancy
_atom_site_calc_flag
_atom_site_refinement_flags
B1 B 0.8323(3) 0.93443(15) 0.22169(13) 0.0256(6) Uani 1 d .
O1 O 0.6832(2) 0.94740(9) 0.21506(7) 0.0275(4) Uani 1 d .
O2 O 0.9130(2) 0.96264(10) 0.17454(7) 0.0276(4) Uani 1 d .
C1 C 0.6630(3) 0.99776(13) 0.16434(10) 0.0247(5) Uani 1 d .
H1 H 0.5765(3) 0.98074(13) 0.13960(10) 0.030 Uiso 1 calc R
C2 C 0.8108(3) 0.98861(13) 0.12967(11) 0.0253(5) Uani 1 d .
H2 H 0.8428(3) 1.04043(13) 0.11258(11) 0.030 Uiso 1 calc R
C3 C 0.7989(3) 0.92722(14) 0.08128(11) 0.0276(5) Uani 1 d .
O3 O 0.8412(2) 0.85940(11) 0.08672(8) 0.0411(5) Uani 1 d .
O4 O 0.7340(2) 0.95641(10) 0.03345(7) 0.0335(4) Uani 1 d .
C4 C 0.7051(4) 0.9001(2) -0.01490(11) 0.0431(7) Uani 1 d .
H4A H 0.7992(4) 0.8804(9) -0.0307(6) 0.065 Uiso 1 calc R
H4B H 0.6499(20) 0.9265(4) -0.0469(4) 0.065 Uiso 1 calc R
H4C H 0.6467(19) 0.8558(6) 0.0006(2) 0.065 Uiso 1 calc R
C5 C 0.6469(3) 1.08321(14) 0.18499(11) 0.0241(5) Uani 1 d .
O5 O 0.6984(2) 1.10879(10) 0.23028(7) 0.0304(4) Uani 1 d .
O6 O 0.5755(2) 1.12432(9) 0.14343(8) 0.0327(4) Uani 1 d .
C6 C 0.5636(3) 1.20920(14) 0.15484(13) 0.0401(7) Uani 1 d .
H6A H 0.4789(14) 1.2193(2) 0.1811(7) 0.060 Uiso 1 calc R
H6B H 0.5495(22) 1.2372(2) 0.1169(2) 0.060 Uiso 1 calc R
H6C H 0.6545(10) 1.2279(3) 0.1741(8) 0.060 Uiso 1 calc R
B2 B 0.9045(3) 0.88664(15) 0.28185(12) 0.0250(6) Uani 1 d .
O7 O 1.0415(2) 0.90037(9) 0.30525(7) 0.0255(4) Uani 1 d .
O8 O 0.8244(2) 0.83152(9) 0.31249(7) 0.0252(4) Uani 1 d .
C7 C 1.0612(3) 0.84867(13) 0.35509(10) 0.0236(5) Uani 1 d .
H7 H 1.1447(3) 0.81151(13) 0.34677(10) 0.028 Uiso 1 calc R
C8 C 0.9151(3) 0.80198(13) 0.35943(10) 0.0237(5) Uani 1 d .
H8 H 0.8668(3) 0.81476(13) 0.39845(10) 0.028 Uiso 1 calc R
C9 C 0.9344(3) 0.71235(13) 0.35529(10) 0.0238(5) Uani 1 d .
O9 O 1.0453(2) 0.67875(10) 0.37015(8) 0.0343(4) Uani 1 d .
O10 O 0.8100(2) 0.67879(10) 0.33709(9) 0.0342(4) Uani 1 d .
C10 C 0.8110(3) 0.59272(14) 0.33264(14) 0.0391(6) Uani 1 d .
H10A H 0.8943(13) 0.5759(2) 0.3076(7) 0.059 Uiso 1 calc R
H10B H 0.7180(10) 0.5747(2) 0.3147(8) 0.059 Uiso 1 calc R
H10C H 0.8215(21) 0.56982(14) 0.3726(2) 0.059 Uiso 1 calc R
C11 C 1.0951(3) 0.89605(15) 0.41068(11) 0.0280(5) Uani 1 d .
O11 O 1.1100(2) 0.96661(11) 0.41323(8) 0.0360(4) Uani 1 d .
O12 O 1.1070(3) 0.84815(12) 0.45770(8) 0.0519(6) Uani 1 d .
C12 C 1.1430(5) 0.8872(2) 0.51382(13) 0.0680(11) Uani 1 d .
H12A H 1.2415(14) 0.9111(14) 0.5109(5) 0.102 Uiso 1 calc R
H12B H 1.1421(31) 0.8485(4) 0.5463(2) 0.102 Uiso 1 calc R
H12C H 1.0696(18) 0.9284(11) 0.5220(6) 0.102 Uiso 1 calc R
B3 B 0.6207(3) 0.4429(2) 0.21502(13) 0.0262(6) Uani 1 d .
O13 O 0.6037(2) 0.41725(10) 0.15749(7) 0.0310(4) Uani 1 d .
O14 O 0.5738(2) 0.51872(9) 0.22312(7) 0.0273(4) Uani 1 d .
C13 C 0.5431(3) 0.48177(14) 0.12259(11) 0.0266(5) Uani 1 d .
H13 H 0.6189(3) 0.50280(14) 0.09417(11) 0.032 Uiso 1 calc R
C14 C 0.5023(3) 0.54460(14) 0.16971(11) 0.0251(5) Uani 1 d .
H14 H 0.3927(3) 0.54423(14) 0.17599(11) 0.030 Uiso 1 calc R
C15 C 0.5507(3) 0.62712(14) 0.15177(11) 0.0258(5) Uani 1 d .
O15 O 0.5229(2) 0.65337(11) 0.10347(9) 0.0426(5) Uani 1 d .
O16 O 0.6179(2) 0.66474(10) 0.19558(8) 0.0348(4) Uani 1 d .
C16 C 0.6650(3) 0.7457(2) 0.18351(14) 0.0400(7) Uani 1 d .
H16A H 0.7051(19) 0.7692(4) 0.2201(2) 0.060 Uiso 1 calc R
H16B H 0.5799(5) 0.7768(3) 0.1699(8) 0.060 Uiso 1 calc R
H16C H 0.7414(15) 0.7456(2) 0.1525(6) 0.060 Uiso 1 calc R
C17 C 0.4116(3) 0.44779(14) 0.08873(11) 0.0274(5) Uani 1 d .
O17 O 0.2852(2) 0.45384(11) 0.10279(8) 0.0351(4) Uani 1 d .
O18 O 0.4614(2) 0.40668(12) 0.04183(8) 0.0414(5) Uani 1 d .
C18 C 0.3502(4) 0.3628(2) 0.00880(13) 0.0493(8) Uani 1 d .
H18A H 0.3137(18) 0.3191(8) 0.0334(4) 0.074 Uiso 1 calc R
H18B H 0.3941(8) 0.3417(11) -0.0279(5) 0.074 Uiso 1 calc R
H18C H 0.2677(12) 0.3979(4) -0.0014(9) 0.074 Uiso 1 calc R
B4 B 0.6907(3) 0.3871(2) 0.27074(12) 0.0248(6) Uani 1 d .
O19 O 0.6793(2) 0.30602(9) 0.27107(8) 0.0319(4) Uani 1 d .
O20 O 0.7542(2) 0.41587(9) 0.32090(8) 0.0305(4) Uani 1 d .
C19 C 0.7462(3) 0.27653(14) 0.32402(11) 0.0275(5) Uani 1 d .
H19 H 0.6731(3) 0.24472(14) 0.34738(11) 0.033 Uiso 1 calc R
C20 C 0.7910(3) 0.35191(14) 0.35978(11) 0.0271(5) Uani 1 d .
H20 H 0.8993(3) 0.35169(14) 0.36901(11) 0.033 Uiso 1 calc R
C21 C 0.7011(3) 0.3582(2) 0.41602(11) 0.0320(6) Uani 1 d .
O23 O 0.5863(3) 0.3940(2) 0.42077(9) 0.0604(7) Uani 1 d .
O24 O 0.7624(2) 0.31605(12) 0.45911(8) 0.0422(5) Uani 1 d .
C22 C 0.6809(4) 0.3125(2) 0.51490(13) 0.0572(9) Uani 1 d .
H22A H 0.7429(11) 0.2880(14) 0.5457(3) 0.086 Uiso 1 calc R
H22B H 0.5910(15) 0.2810(12) 0.5093(3) 0.086 Uiso 1 calc R
H22C H 0.6539(24) 0.3660(2) 0.5274(6) 0.086 Uiso 1 calc R
C23 C 0.8774(3) 0.22570(14) 0.30675(11) 0.0248(5) Uani 1 d .
O21 O 0.9634(2) 0.24117(11) 0.26820(9) 0.0400(5) Uani 1 d .
O22 O 0.8826(2) 0.16143(10) 0.34108(8) 0.0349(4) Uani 1 d .
C24 C 0.9961(3) 0.1040(2) 0.32522(15) 0.0479(8) Uani 1 d .
H24A H 1.0932(5) 0.1298(3) 0.3251(10) 0.072 Uiso 1 calc R
H24B H 0.9753(14) 0.0826(10) 0.2854(4) 0.072 Uiso 1 calc R
H24C H 0.9962(17) 0.0610(7) 0.3545(6) 0.072 Uiso 1 calc R

loop_
_atom_type_symbol
_atom_type_description
_atom_type_scat_dispersion_real
_atom_type_scat_dispersion_imag
_atom_type_scat_source
C C 0.0033 0.0016 'International Tables Vol C Tables 4.2.6.8 and 6.1.1.4'
H H 0.0000 0.0000 'International Tables Vol C Tables 4.2.6.8 and 6.1.1.4'
B B 0.0013 0.0007 'International Tables Vol C Tables 4.2.6.8 and 6.1.1.4'
O O 0.0106 0.0060 'International Tables Vol C Tables 4.2.6.8 and 6.1.1.4'

loop_
_geom_angle_atom_site_label_1
_geom_angle_atom_site_label_2
_geom_angle_atom_site_label_3
_geom_angle
O2 B1 O1 112.5(2)
O2 B1 B2 124.9(2)
O1 B1 B2 122.6(2)
B1 O1 C1 107.8(2)
B1 O2 C2 107.7(2)
O1 C1 C5 109.7(2)
O1 C1 C2 103.1(2)
C5 C1 C2 109.1(2)
O2 C2 C3 109.8(2)
O2 C2 C1 103.6(2)
C3 C2 C1 111.5(2)
O3 C3 O4 125.1(2)
O3 C3 C2 123.9(2)
O4 C3 C2 110.9(2)
C3 O4 C4 115.8(2)
O5 C5 O6 126.3(2)
O5 C5 C1 124.3(2)
O6 C5 C1 109.3(2)
C5 O6 C6 115.3(2)
O7 B2 O8 113.9(2)
O7 B2 B1 124.8(2)
O8 B2 B1 121.3(2)
B2 O7 C7 108.0(2)
B2 O8 C8 107.8(2)
O7 C7 C11 110.0(2)
O7 C7 C8 104.8(2)
C11 C7 C8 113.2(2)
O8 C8 C9 111.7(2)
O8 C8 C7 105.4(2)
C9 C8 C7 114.0(2)
O9 C9 O10 126.2(2)
O9 C9 C8 123.3(2)
O10 C9 C8 110.3(2)
C9 O10 C10 116.3(2)
O11 C11 O12 123.9(2)
O11 C11 C7 126.1(2)
O12 C11 C7 110.1(2)
C11 O12 C12 115.0(2)
O14 B3 O13 112.9(2)
O14 B3 B4 123.0(2)
O13 B3 B4 124.1(2)
B3 O13 C13 108.1(2)
B3 O14 C14 108.6(2)
O13 C13 C17 106.1(2)
O13 C13 C14 104.0(2)
C17 C13 C14 114.5(2)
O14 C14 C15 111.9(2)
O14 C14 C13 104.6(2)
C15 C14 C13 112.7(2)
O15 C15 O16 126.2(2)
O15 C15 C14 121.4(2)
O16 C15 C14 112.4(2)
C15 O16 C16 116.8(2)
O17 C17 O18 125.1(2)
O17 C17 C13 125.8(2)
O18 C17 C13 109.0(2)
C17 O18 C18 115.7(2)
O20 B4 O19 112.8(2)
O20 B4 B3 124.8(2)
O19 B4 B3 122.3(2)
B4 O19 C19 108.8(2)
B4 O20 C20 109.3(2)
O19 C19 C23 108.7(2)
O19 C19 C20 104.5(2)
C23 C19 C20 113.2(2)
O20 C20 C21 109.3(2)
O20 C20 C19 104.3(2)
C21 C20 C19 110.4(2)
O23 C21 O24 124.6(3)
O23 C21 C20 125.1(2)
O24 C21 C20 110.2(2)
C21 O24 C22 116.0(2)
O21 C23 O22 125.1(2)
O21 C23 C19 124.8(2)
O22 C23 C19 110.1(2)
C23 O22 C24 115.4(2)

loop_
_geom_bond_atom_site_label_1
_geom_bond_atom_site_label_2
_geom_bond_distance
B1 O2 1.369(3)
B1 O1 1.373(3)
B1 B2 1.701(4)
O1 C1 1.432(3)
O2 C2 1.433(3)
C1 C5 1.526(3)
C1 C2 1.553(3)
C2 C3 1.505(3)
C3 O3 1.217(3)
C3 O4 1.317(3)
O4 C4 1.466(3)
C5 O5 1.197(3)
C5 O6 1.329(3)
O6 C6 1.464(3)
B2 O7 1.363(3)
B2 O8 1.366(3)
O7 C7 1.429(3)
O8 C8 1.423(3)
C7 C11 1.512(3)
C7 C8 1.542(3)
C8 C9 1.531(3)
C9 O9 1.199(3)
C9 O10 1.324(3)
O10 C10 1.461(3)
C11 O11 1.204(3)
C11 O12 1.333(3)
O12 C12 1.457(3)
B3 O14 1.365(3)
B3 O13 1.368(3)
B3 B4 1.688(4)
O13 C13 1.451(3)
O14 C14 1.428(3)
C13 C17 1.523(4)
C13 C14 1.543(3)
C14 C15 1.519(3)
C15 O15 1.196(3)
C15 O16 1.317(3)
O16 C16 1.462(3)
C17 O17 1.189(3)
C17 O18 1.338(3)
O18 C18 1.452(3)
B4 O20 1.352(3)
B4 O19 1.377(3)
O19 C19 1.421(3)
O20 C20 1.429(3)
C19 C23 1.515(3)
C19 C20 1.560(3)
C20 C21 1.502(4)
C21 O23 1.206(3)
C21 O24 1.322(3)
O24 C22 1.451(4)
C23 O21 1.190(3)
C23 O22 1.333(3)
O22 C24 1.457(3)

loop_
_geom_torsion_atom_site_label_1
_geom_torsion_atom_site_label_2
_geom_torsion_atom_site_label_3
_geom_torsion_atom_site_label_4
_geom_torsion
O1 C1 C2 O2 -22.6(2)
O7 C7 C8 O8 -0.7(2)
O19 C19 C20 O20 -4.2(2)
O14 C14 C14 O13 0.00(12)
O1 B1 B2 O8 28.0(3)
O2 B1 B2 O7 31.6(4)
O19 B4 B3 O13 -27.9(4)
O20 B4 B3 O14 -23.9(4)
O2 B1 B2 O8 -150.6(2)
O1 B1 B2 O7 -149.7(2)
O20 B4 B3 O13 156.7(2)
O19 B4 B3 O14 151.6(2)
